data_7240358
loop_
_publ_author_name
'Fritzsche, Ana-Maria'
'Scholz, Sebastian'
'Krasowska, Ma\/lgorzata'
'Bhattacharyya, Kalishankar'
'Toma, Ana Maria'
'Silvestru, Cristian'
'Korb, Marcus'
'R\"uffer, Tobias'
'Lang, Heinrich'
'Auer, Alexander A.'
'Mehring, Michael'

_publ_section_title
;
 Evaluation of bismuth-based dispersion energy donors - synthesis,
 structure and theoretical study of 2-biphenylbismuth(iii) derivatives.
;
_journal_issue 18
_journal_name_full 'Physical chemistry chemical physics : PCCP'
_journal_page_first 10189
_journal_page_last 10211
_journal_paper_doi 10.1039/c9cp06924k
_journal_volume 22
_journal_year 2020
_chemical_formula_moiety 'C24 H18 Bi Cl'
_chemical_formula_sum 'C24 H18 Bi Cl'
_chemical_formula_weight 550.81
_space_group_crystal_system triclinic
_space_group_IT_number 2
_space_group_name_Hall '-P 1'
_space_group_name_H-M_alt 'P -1'
_atom_sites_solution_hydrogens geom
_audit_creation_method SHELXL-2013
_audit_update_record
;
2020-04-03 deposited with the CCDC.	2020-04-20 downloaded from the CCDC.
;
_cell_angle_alpha 78.588(1)
_cell_angle_beta 86.690(1)
_cell_angle_gamma 78.695(1)
_cell_formula_units_Z 4
_cell_length_a 9.9371(3)
_cell_length_b 11.3295(4)
_cell_length_c 17.9137(6)
_cell_measurement_reflns_used 117
_cell_measurement_temperature 100
_cell_measurement_theta_max 68.0263
_cell_measurement_theta_min 4.0739
_cell_volume 1938.16(11)
_computing_cell_refinement 'APEX3 v2017.3-0 (Bruker AXS)'
_computing_data_collection 'APEX3 v2017.3-0 (Bruker AXS)'
_computing_data_reduction 'SAINT V8.38A (Bruker AXS Inc., 2017)'
_computing_structure_refinement 'SHELXL-2013 (Sheldrick, 2013)'
_computing_structure_solution 'SHELXS-2013 (Sheldrick, 2013)'
_diffrn_ambient_temperature 100
_diffrn_measured_fraction_theta_full 0.949
_diffrn_measured_fraction_theta_max 0.990
_diffrn_measurement_device_type 'Bruker venture d8'
_diffrn_measurement_method '\w scans'
_diffrn_radiation_type CuK\a
_diffrn_radiation_wavelength 1.54178
_diffrn_reflns_av_R_equivalents 0.0351
_diffrn_reflns_av_unetI/netI 0.0317
_diffrn_reflns_Laue_measured_fraction_full 0.949
_diffrn_reflns_Laue_measured_fraction_max 0.990
_diffrn_reflns_limit_h_max 11
_diffrn_reflns_limit_h_min -11
_diffrn_reflns_limit_k_max 13
_diffrn_reflns_limit_k_min -12
_diffrn_reflns_limit_l_max 21
_diffrn_reflns_limit_l_min -21
_diffrn_reflns_number 26560
_diffrn_reflns_point_group_measured_fraction_full 0.949
_diffrn_reflns_point_group_measured_fraction_max 0.990
_diffrn_reflns_theta_full 67.679
_diffrn_reflns_theta_max 65.774
_diffrn_reflns_theta_min 2.517
_exptl_absorpt_coefficient_mu 19.133
_exptl_absorpt_correction_T_max 0.21
_exptl_absorpt_correction_T_min 0.03
_exptl_absorpt_correction_type 'Numerical Mu From Formula'
_exptl_absorpt_process_details
;
SADABS-2016/2 - Bruker AXS area detector scaling and absorption correction
;
_exptl_crystal_colour colourless
_exptl_crystal_density_diffrn 1.888
_exptl_crystal_description needle
_exptl_crystal_F_000 1048
_exptl_crystal_size_max 0.270
_exptl_crystal_size_mid 0.120
_exptl_crystal_size_min 0.120
_refine_diff_density_max 1.026
_refine_diff_density_min -1.224
_refine_diff_density_rms 0.114
_refine_ls_extinction_coef 0.00027(2)
_refine_ls_extinction_expression Fc^*^=kFc[1+0.001xFc^2^\l^3^/sin(2\q)]^-1/4^
_refine_ls_extinction_method SHELXL
_refine_ls_goodness_of_fit_ref 1.090
_refine_ls_hydrogen_treatment constr
_refine_ls_matrix_type full
_refine_ls_number_parameters 470
_refine_ls_number_reflns 6656
_refine_ls_number_restraints 0
_refine_ls_restrained_S_all 1.090
_refine_ls_R_factor_all 0.0222
_refine_ls_R_factor_gt 0.0210
_refine_ls_shift/su_max 0.004
_refine_ls_shift/su_mean 0.000
_refine_ls_structure_factor_coef Fsqd
_refine_ls_weighting_details 'w=1/[\s^2^(Fo^2^)+(0.0222P)^2^+2.2486P] where P=(Fo^2^+2Fc^2^)/3'
_refine_ls_weighting_scheme calc
_refine_ls_wR_factor_gt 0.0521
_refine_ls_wR_factor_ref 0.0528
_reflns_Friedel_coverage 0.000
_reflns_number_gt 6395
_reflns_number_total 6656
_reflns_threshold_expression 'I > 2\s(I)'
_cod_data_source_file c9cp06924k2.cif
_cod_data_source_block shelx_CCDC6
_cod_depositor_comments 'Adding full bibliography for 7240350--7240358.cif.'
_cod_database_code 7240358
_shelx_space_group_comment
;
The symmetry employed for this shelxl refinement is uniquely defined
by the following loop, which should always be used as a source of
symmetry information in preference to the above space-group names.
They are only intended as comments.
;
_shelx_estimated_absorpt_t_min 0.079
_shelx_estimated_absorpt_t_max 0.207
_shelxl_version_number 2013-4

loop_
_space_group_symop_operation_xyz
'x, y, z'
'-x, -y, -z'

loop_
_atom_site_label
_atom_site_type_symbol
_atom_site_fract_x
_atom_site_fract_y
_atom_site_fract_z
_atom_site_U_iso_or_equiv
_atom_site_adp_type
_atom_site_occupancy
_atom_site_site_symmetry_order
_atom_site_calc_flag
_atom_site_refinement_flags_posn
_atom_site_refinement_flags_adp
_atom_site_refinement_flags_occupancy
_atom_site_disorder_assembly
_atom_site_disorder_group
Bi1 Bi -0.15326(2) 0.67149(2) 0.01842(2) 0.01710(6) Uani 1 1 d . . . . .
Bi2 Bi 0.64176(2) 0.31570(2) 0.52691(2) 0.01865(6) Uani 1 1 d . . . . .
Cl1 Cl -0.40343(8) 0.66607(7) 0.04679(5) 0.02286(16) Uani 1 1 d . . . . .
Cl2 Cl 0.87418(8) 0.29365(8) 0.58228(5) 0.02531(17) Uani 1 1 d . . . . .
C1 C -0.1433(3) 0.7487(3) 0.12482(18) 0.0194(6) Uani 1 1 d . . . . .
C2 C -0.2426(4) 0.8494(3) 0.1357(2) 0.0224(7) Uani 1 1 d . . . . .
H2 H -0.3019 0.8922 0.0954 0.027 Uiso 1 1 calc R U . . .
C3 C -0.2555(4) 0.8879(3) 0.2056(2) 0.0268(7) Uani 1 1 d . . . . .
H3 H -0.3226 0.9574 0.2125 0.032 Uiso 1 1 calc R U . . .
C4 C -0.1706(4) 0.8247(3) 0.2648(2) 0.0272(8) Uani 1 1 d . . . . .
H4 H -0.1805 0.8499 0.3126 0.033 Uiso 1 1 calc R U . . .
C5 C -0.0713(4) 0.7249(3) 0.2542(2) 0.0264(7) Uani 1 1 d . . . . .
H5 H -0.0133 0.6822 0.2951 0.032 Uiso 1 1 calc R U . . .
C6 C -0.0544(3) 0.6853(3) 0.18398(19) 0.0210(7) Uani 1 1 d . . . . .
C7 C 0.0590(4) 0.5813(3) 0.17511(19) 0.0216(7) Uani 1 1 d . . . . .
C8 C 0.0785(4) 0.4735(3) 0.2297(2) 0.0257(7) Uani 1 1 d . . . . .
H8 H 0.0163 0.4651 0.2719 0.031 Uiso 1 1 calc R U . . .
C9 C 0.1874(4) 0.3783(3) 0.2234(2) 0.0282(8) Uani 1 1 d . . . . .
H9 H 0.1987 0.3052 0.2609 0.034 Uiso 1 1 calc R U . . .
C10 C 0.2800(4) 0.3895(4) 0.1624(2) 0.0302(8) Uani 1 1 d . . . . .
H10 H 0.3541 0.3239 0.1580 0.036 Uiso 1 1 calc R U . . .
C11 C 0.2638(4) 0.4971(4) 0.1080(2) 0.0270(7) Uani 1 1 d . . . . .
H11 H 0.3278 0.5059 0.0667 0.032 Uiso 1 1 calc R U . . .
C12 C 0.1533(4) 0.5922(3) 0.11411(19) 0.0223(7) Uani 1 1 d . . . . .
H12 H 0.1419 0.6652 0.0764 0.027 Uiso 1 1 calc R U . . .
C13 C -0.1999(3) 0.8593(3) -0.05718(18) 0.0196(6) Uani 1 1 d . . . . .
C14 C -0.3302(4) 0.9324(3) -0.0651(2) 0.0248(7) Uani 1 1 d . . . . .
H14 H -0.4075 0.9002 -0.0426 0.030 Uiso 1 1 calc R U . . .
C15 C -0.3481(4) 1.0524(4) -0.1058(2) 0.0266(7) Uani 1 1 d . . . . .
H15 H -0.4374 1.1015 -0.1115 0.032 Uiso 1 1 calc R U . . .
C16 C -0.2356(4) 1.0998(3) -0.1379(2) 0.0272(8) Uani 1 1 d . . . . .
H16 H -0.2477 1.1822 -0.1646 0.033 Uiso 1 1 calc R U . . .
C17 C -0.1050(4) 1.0280(3) -0.1314(2) 0.0237(7) Uani 1 1 d . . . . .
H17 H -0.0282 1.0611 -0.1539 0.028 Uiso 1 1 calc R U . . .
C18 C -0.0866(3) 0.9067(3) -0.09150(18) 0.0211(7) Uani 1 1 d . . . . .
C19 C 0.0537(3) 0.8290(3) -0.08563(18) 0.0204(7) Uani 1 1 d . . . . .
C20 C 0.1618(4) 0.8679(3) -0.0562(2) 0.0237(7) Uani 1 1 d . . . . .
H20 H 0.1455 0.9438 -0.0392 0.028 Uiso 1 1 calc R U . . .
C21 C 0.2927(4) 0.7959(4) -0.0518(2) 0.0294(8) Uani 1 1 d . . . . .
H21 H 0.3654 0.8228 -0.0318 0.035 Uiso 1 1 calc R U . . .
C22 C 0.3172(4) 0.6841(4) -0.0767(2) 0.0277(8) Uani 1 1 d . . . . .
H22 H 0.4066 0.6350 -0.0736 0.033 Uiso 1 1 calc R U . . .
C23 C 0.2115(4) 0.6449(3) -0.1060(2) 0.0253(7) Uani 1 1 d . . . . .
H23 H 0.2284 0.5692 -0.1233 0.030 Uiso 1 1 calc R U . . .
C24 C 0.0801(3) 0.7168(3) -0.11007(18) 0.0212(7) Uani 1 1 d . . . . .
H24 H 0.0075 0.6892 -0.1297 0.025 Uiso 1 1 calc R U . . .
C25 C 0.7400(3) 0.2128(3) 0.43556(19) 0.0214(7) Uani 1 1 d . . . . .
C26 C 0.8304(4) 0.1019(3) 0.4553(2) 0.0250(7) Uani 1 1 d . . . . .
H26 H 0.8401 0.0639 0.5074 0.030 Uiso 1 1 calc R U . . .
C27 C 0.9065(4) 0.0456(3) 0.4005(2) 0.0277(8) Uani 1 1 d . . . . .
H27 H 0.9665 -0.0311 0.4150 0.033 Uiso 1 1 calc R U . . .
C28 C 0.8947(4) 0.1022(4) 0.3241(2) 0.0300(8) Uani 1 1 d . . . . .
H28 H 0.9483 0.0651 0.2863 0.036 Uiso 1 1 calc R U . . .
C29 C 0.8046(4) 0.2127(4) 0.3033(2) 0.0286(8) Uani 1 1 d . . . . .
H29 H 0.7965 0.2507 0.2510 0.034 Uiso 1 1 calc R U . . .
C30 C 0.7255(4) 0.2687(3) 0.3584(2) 0.0233(7) Uani 1 1 d . . . . .
C31 C 0.6247(4) 0.3853(3) 0.33320(19) 0.0219(7) Uani 1 1 d . . . . .
C32 C 0.6675(4) 0.4850(4) 0.2854(2) 0.0282(8) Uani 1 1 d . . . . .
H32 H 0.7609 0.4790 0.2693 0.034 Uiso 1 1 calc R U . . .
C33 C 0.5744(5) 0.5930(4) 0.2614(2) 0.0325(8) Uani 1 1 d . . . . .
H33 H 0.6045 0.6608 0.2296 0.039 Uiso 1 1 calc R U . . .
C34 C 0.4368(4) 0.6016(3) 0.2840(2) 0.0313(8) Uani 1 1 d . . . . .
H34 H 0.3728 0.6751 0.2675 0.038 Uiso 1 1 calc R U . . .
C35 C 0.3934(4) 0.5022(4) 0.3306(2) 0.0276(8) Uani 1 1 d . . . . .
H35 H 0.2996 0.5076 0.3457 0.033 Uiso 1 1 calc R U . . .
C36 C 0.4870(4) 0.3948(3) 0.35527(19) 0.0238(7) Uani 1 1 d . . . . .
H36 H 0.4568 0.3274 0.3874 0.029 Uiso 1 1 calc R U . . .
C37 C 0.6003(4) 0.1448(3) 0.60677(18) 0.0210(7) Uani 1 1 d . . . . .
C38 C 0.6944(4) 0.0733(3) 0.6598(2) 0.0247(7) Uani 1 1 d . . . . .
H38 H 0.7779 0.0989 0.6660 0.030 Uiso 1 1 calc R U . . .
C39 C 0.6669(4) -0.0356(3) 0.7038(2) 0.0272(7) Uani 1 1 d . . . . .
H39 H 0.7300 -0.0829 0.7412 0.033 Uiso 1 1 calc R U . . .
C40 C 0.5462(4) -0.0745(3) 0.6927(2) 0.0290(8) Uani 1 1 d . . . . .
H40 H 0.5287 -0.1504 0.7210 0.035 Uiso 1 1 calc R U . . .
C41 C 0.4516(4) -0.0027(3) 0.6405(2) 0.0250(7) Uani 1 1 d . . . . .
H41 H 0.3695 -0.0300 0.6333 0.030 Uiso 1 1 calc R U . . .
C42 C 0.4751(4) 0.1087(3) 0.59834(19) 0.0217(7) Uani 1 1 d . . . . .
C43 C 0.3674(3) 0.1901(3) 0.54779(19) 0.0218(7) Uani 1 1 d . . . . .
C44 C 0.3127(4) 0.1483(3) 0.4897(2) 0.0247(7) Uani 1 1 d . . . . .
H44 H 0.3478 0.0682 0.4804 0.030 Uiso 1 1 calc R U . . .
C45 C 0.2068(4) 0.2240(4) 0.4456(2) 0.0286(8) Uani 1 1 d . . . . .
H45 H 0.1698 0.1954 0.4064 0.034 Uiso 1 1 calc R U . . .
C46 C 0.1553(4) 0.3415(4) 0.4588(2) 0.0314(8) Uani 1 1 d . . . . .
H46 H 0.0831 0.3928 0.4286 0.038 Uiso 1 1 calc R U . . .
C47 C 0.2086(4) 0.3835(3) 0.5155(2) 0.0276(8) Uani 1 1 d . . . . .
H47 H 0.1731 0.4639 0.5242 0.033 Uiso 1 1 calc R U . . .
C48 C 0.3145(4) 0.3088(3) 0.5602(2) 0.0235(7) Uani 1 1 d . . . . .
H48 H 0.3509 0.3385 0.5992 0.028 Uiso 1 1 calc R U . . .

loop_
_atom_site_aniso_label
_atom_site_aniso_U_11
_atom_site_aniso_U_22
_atom_site_aniso_U_33
_atom_site_aniso_U_23
_atom_site_aniso_U_13
_atom_site_aniso_U_12
Bi1 0.01724(8) 0.01485(8) 0.01865(8) -0.00299(5) -0.00106(5) -0.00166(5)
Bi2 0.02065(8) 0.01554(8) 0.01959(8) -0.00329(5) -0.00172(5) -0.00266(5)
Cl1 0.0182(4) 0.0221(4) 0.0279(4) -0.0045(3) -0.0007(3) -0.0032(3)
Cl2 0.0232(4) 0.0241(4) 0.0297(4) -0.0068(3) -0.0062(3) -0.0039(3)
C1 0.0213(16) 0.0184(16) 0.0195(15) -0.0042(13) 0.0008(12) -0.0062(13)
C2 0.0225(16) 0.0172(16) 0.0267(17) -0.0031(13) 0.0016(13) -0.0034(13)
C3 0.0318(19) 0.0213(18) 0.0275(18) -0.0083(14) 0.0079(14) -0.0041(14)
C4 0.035(2) 0.0264(19) 0.0227(17) -0.0088(14) 0.0079(14) -0.0105(15)
C5 0.0323(19) 0.0276(19) 0.0208(16) -0.0048(14) -0.0028(14) -0.0083(15)
C6 0.0232(16) 0.0192(17) 0.0211(16) -0.0022(13) -0.0004(13) -0.0068(13)
C7 0.0245(17) 0.0190(17) 0.0226(16) -0.0053(13) -0.0060(13) -0.0041(13)
C8 0.0299(19) 0.0244(19) 0.0223(16) -0.0017(14) -0.0044(14) -0.0057(15)
C9 0.0335(19) 0.0217(18) 0.0280(18) -0.0010(15) -0.0098(15) -0.0027(15)
C10 0.0315(19) 0.0216(18) 0.036(2) -0.0090(16) -0.0101(15) 0.0051(15)
C11 0.0256(18) 0.0278(19) 0.0273(17) -0.0072(15) -0.0018(14) -0.0021(14)
C12 0.0266(17) 0.0198(17) 0.0216(16) -0.0066(13) -0.0046(13) -0.0035(13)
C13 0.0246(17) 0.0147(16) 0.0188(15) -0.0020(12) -0.0033(12) -0.0027(13)
C14 0.0233(17) 0.0251(18) 0.0251(17) -0.0033(14) -0.0013(13) -0.0037(14)
C15 0.0227(17) 0.0275(19) 0.0278(17) -0.0070(15) -0.0033(13) 0.0018(14)
C16 0.036(2) 0.0192(17) 0.0260(17) -0.0006(14) -0.0091(15) -0.0053(15)
C17 0.0269(18) 0.0188(17) 0.0250(17) -0.0018(14) -0.0020(13) -0.0052(14)
C18 0.0232(17) 0.0231(18) 0.0180(15) -0.0056(13) -0.0033(12) -0.0040(14)
C19 0.0225(17) 0.0197(17) 0.0168(15) 0.0000(13) 0.0001(12) -0.0024(13)
C20 0.0254(17) 0.0206(17) 0.0254(17) -0.0018(14) -0.0016(13) -0.0072(14)
C21 0.0240(18) 0.028(2) 0.0348(19) 0.0018(16) -0.0041(14) -0.0095(15)
C22 0.0223(17) 0.029(2) 0.0266(18) 0.0027(15) 0.0015(14) -0.0002(14)
C23 0.0296(18) 0.0218(18) 0.0215(16) -0.0008(14) 0.0033(13) -0.0018(14)
C24 0.0222(16) 0.0230(17) 0.0178(15) 0.0003(13) 0.0010(12) -0.0072(13)
C25 0.0202(16) 0.0224(17) 0.0236(16) -0.0062(14) 0.0007(13) -0.0072(13)
C26 0.0234(17) 0.0265(19) 0.0259(17) -0.0066(14) -0.0068(13) -0.0030(14)
C27 0.0219(17) 0.0239(18) 0.038(2) -0.0092(16) -0.0057(14) 0.0002(14)
C28 0.0265(18) 0.031(2) 0.0331(19) -0.0128(16) 0.0053(15) -0.0020(15)
C29 0.034(2) 0.028(2) 0.0233(17) -0.0037(15) 0.0027(14) -0.0063(16)
C30 0.0242(17) 0.0218(18) 0.0242(17) -0.0036(14) 0.0000(13) -0.0059(14)
C31 0.0280(18) 0.0190(17) 0.0187(15) -0.0044(13) -0.0015(13) -0.0031(14)
C32 0.036(2) 0.0267(19) 0.0234(17) -0.0059(15) 0.0047(14) -0.0110(15)
C33 0.052(2) 0.0220(19) 0.0230(17) -0.0009(15) 0.0000(16) -0.0097(17)
C34 0.047(2) 0.0187(18) 0.0257(18) -0.0052(15) -0.0085(16) 0.0027(16)
C35 0.0321(19) 0.0241(19) 0.0267(18) -0.0075(15) -0.0061(14) -0.0015(15)
C36 0.0306(18) 0.0226(18) 0.0195(16) -0.0044(13) -0.0022(13) -0.0076(14)
C37 0.0289(17) 0.0170(16) 0.0177(15) -0.0054(13) 0.0022(13) -0.0045(13)
C38 0.0259(17) 0.0240(18) 0.0241(17) -0.0066(14) -0.0004(13) -0.0030(14)
C39 0.0337(19) 0.0215(18) 0.0237(17) -0.0046(14) -0.0032(14) 0.0027(15)
C40 0.040(2) 0.0172(17) 0.0271(18) -0.0022(14) 0.0034(15) -0.0031(15)
C41 0.0299(18) 0.0211(18) 0.0257(17) -0.0101(14) 0.0041(14) -0.0043(14)
C42 0.0255(17) 0.0190(17) 0.0196(15) -0.0051(13) 0.0024(13) -0.0017(13)
C43 0.0207(16) 0.0229(17) 0.0212(16) -0.0019(13) 0.0045(13) -0.0062(13)
C44 0.0286(18) 0.0225(18) 0.0241(17) -0.0038(14) 0.0021(14) -0.0088(14)
C45 0.0286(18) 0.033(2) 0.0243(17) -0.0034(15) -0.0012(14) -0.0089(16)
C46 0.0227(18) 0.033(2) 0.0327(19) 0.0048(16) -0.0002(14) -0.0027(15)
C47 0.0259(18) 0.0197(18) 0.0340(19) -0.0015(15) 0.0032(14) -0.0013(14)
C48 0.0234(17) 0.0185(17) 0.0284(17) -0.0026(14) 0.0037(13) -0.0064(13)

loop_
_atom_type_symbol
_atom_type_description
_atom_type_scat_dispersion_real
_atom_type_scat_dispersion_imag
_atom_type_scat_source
C C 0.0181 0.0091 'International Tables Vol C Tables 4.2.6.8 and 6.1.1.4'
H H 0.0000 0.0000 'International Tables Vol C Tables 4.2.6.8 and 6.1.1.4'
Bi Bi -4.0111 8.9310 'International Tables Vol C Tables 4.2.6.8 and 6.1.1.4'
Cl Cl 0.3639 0.7018 'International Tables Vol C Tables 4.2.6.8 and 6.1.1.4'

loop_
_geom_angle_atom_site_label_1
_geom_angle_atom_site_label_2
_geom_angle_atom_site_label_3
_geom_angle
_geom_angle_site_symmetry_1
_geom_angle_site_symmetry_3
_geom_angle_publ_flag
C13 Bi1 C1 93.30(12) . . ?
C13 Bi1 Cl1 92.89(9) . . ?
C1 Bi1 Cl1 89.64(8) . . ?
C37 Bi2 C25 93.88(12) . . ?
C37 Bi2 Cl2 91.91(9) . . ?
C25 Bi2 Cl2 89.62(9) . . ?
C2 C1 C6 120.3(3) . . ?
C2 C1 Bi1 118.0(2) . . ?
C6 C1 Bi1 120.8(2) . . ?
C1 C2 C3 120.4(3) . . ?
C1 C2 H2 119.8 . . ?
C3 C2 H2 119.8 . . ?
C4 C3 C2 119.9(3) . . ?
C4 C3 H3 120.0 . . ?
C2 C3 H3 120.0 . . ?
C3 C4 C5 120.0(3) . . ?
C3 C4 H4 120.0 . . ?
C5 C4 H4 120.0 . . ?
C4 C5 C6 121.3(3) . . ?
C4 C5 H5 119.3 . . ?
C6 C5 H5 119.3 . . ?
C1 C6 C5 118.1(3) . . ?
C1 C6 C7 123.2(3) . . ?
C5 C6 C7 118.6(3) . . ?
C8 C7 C12 118.4(3) . . ?
C8 C7 C6 120.7(3) . . ?
C12 C7 C6 120.8(3) . . ?
C9 C8 C7 121.0(3) . . ?
C9 C8 H8 119.5 . . ?
C7 C8 H8 119.5 . . ?
C8 C9 C10 120.3(3) . . ?
C8 C9 H9 119.8 . . ?
C10 C9 H9 119.8 . . ?
C9 C10 C11 119.7(4) . . ?
C9 C10 H10 120.2 . . ?
C11 C10 H10 120.2 . . ?
C10 C11 C12 119.9(3) . . ?
C10 C11 H11 120.1 . . ?
C12 C11 H11 120.1 . . ?
C11 C12 C7 120.8(3) . . ?
C11 C12 H12 119.6 . . ?
C7 C12 H12 119.6 . . ?
C14 C13 C18 119.4(3) . . ?
C14 C13 Bi1 124.0(2) . . ?
C18 C13 Bi1 116.2(2) . . ?
C15 C14 C13 120.6(3) . . ?
C15 C14 H14 119.7 . . ?
C13 C14 H14 119.7 . . ?
C16 C15 C14 119.8(3) . . ?
C16 C15 H15 120.1 . . ?
C14 C15 H15 120.1 . . ?
C15 C16 C17 120.6(3) . . ?
C15 C16 H16 119.7 . . ?
C17 C16 H16 119.7 . . ?
C16 C17 C18 119.9(3) . . ?
C16 C17 H17 120.1 . . ?
C18 C17 H17 120.1 . . ?
C17 C18 C13 119.7(3) . . ?
C17 C18 C19 119.8(3) . . ?
C13 C18 C19 120.5(3) . . ?
C24 C19 C20 118.8(3) . . ?
C24 C19 C18 120.6(3) . . ?
C20 C19 C18 120.6(3) . . ?
C21 C20 C19 120.4(3) . . ?
C21 C20 H20 119.8 . . ?
C19 C20 H20 119.8 . . ?
C20 C21 C22 120.0(3) . . ?
C20 C21 H21 120.0 . . ?
C22 C21 H21 120.0 . . ?
C23 C22 C21 120.1(3) . . ?
C23 C22 H22 119.9 . . ?
C21 C22 H22 119.9 . . ?
C22 C23 C24 119.8(4) . . ?
C22 C23 H23 120.1 . . ?
C24 C23 H23 120.1 . . ?
C23 C24 C19 120.8(3) . . ?
C23 C24 H24 119.6 . . ?
C19 C24 H24 119.6 . . ?
C26 C25 C30 119.2(3) . . ?
C26 C25 Bi2 120.2(3) . . ?
C30 C25 Bi2 120.0(3) . . ?
C27 C26 C25 121.4(3) . . ?
C27 C26 H26 119.3 . . ?
C25 C26 H26 119.3 . . ?
C26 C27 C28 119.5(3) . . ?
C26 C27 H27 120.2 . . ?
C28 C27 H27 120.2 . . ?
C29 C28 C27 120.0(3) . . ?
C29 C28 H28 120.0 . . ?
C27 C28 H28 120.0 . . ?
C28 C29 C30 120.6(3) . . ?
C28 C29 H29 119.7 . . ?
C30 C29 H29 119.7 . . ?
C29 C30 C25 119.3(3) . . ?
C29 C30 C31 119.0(3) . . ?
C25 C30 C31 121.7(3) . . ?
C36 C31 C32 119.1(3) . . ?
C36 C31 C30 120.7(3) . . ?
C32 C31 C30 120.2(3) . . ?
C33 C32 C31 120.5(4) . . ?
C33 C32 H32 119.8 . . ?
C31 C32 H32 119.8 . . ?
C32 C33 C34 120.0(4) . . ?
C32 C33 H33 120.0 . . ?
C34 C33 H33 120.0 . . ?
C35 C34 C33 119.8(4) . . ?
C35 C34 H34 120.1 . . ?
C33 C34 H34 120.1 . . ?
C34 C35 C36 120.2(4) . . ?
C34 C35 H35 119.9 . . ?
C36 C35 H35 119.9 . . ?
C35 C36 C31 120.5(3) . . ?
C35 C36 H36 119.7 . . ?
C31 C36 H36 119.7 . . ?
C38 C37 C42 120.1(3) . . ?
C38 C37 Bi2 123.0(3) . . ?
C42 C37 Bi2 116.8(2) . . ?
C37 C38 C39 120.4(3) . . ?
C37 C38 H38 119.8 . . ?
C39 C38 H38 119.8 . . ?
C38 C39 C40 119.5(3) . . ?
C38 C39 H39 120.2 . . ?
C40 C39 H39 120.2 . . ?
C41 C40 C39 120.1(3) . . ?
C41 C40 H40 119.9 . . ?
C39 C40 H40 119.9 . . ?
C40 C41 C42 120.9(3) . . ?
C40 C41 H41 119.5 . . ?
C42 C41 H41 119.5 . . ?
C41 C42 C37 118.8(3) . . ?
C41 C42 C43 120.4(3) . . ?
C37 C42 C43 120.8(3) . . ?
C48 C43 C44 119.0(3) . . ?
C48 C43 C42 119.9(3) . . ?
C44 C43 C42 121.1(3) . . ?
C45 C44 C43 120.1(4) . . ?
C45 C44 H44 119.9 . . ?
C43 C44 H44 119.9 . . ?
C46 C45 C44 120.2(4) . . ?
C46 C45 H45 119.9 . . ?
C44 C45 H45 119.9 . . ?
C47 C46 C45 120.2(4) . . ?
C47 C46 H46 119.9 . . ?
C45 C46 H46 119.9 . . ?
C46 C47 C48 120.4(4) . . ?
C46 C47 H47 119.8 . . ?
C48 C47 H47 119.8 . . ?
C47 C48 C43 120.2(3) . . ?
C47 C48 H48 119.9 . . ?
C43 C48 H48 119.9 . . ?

loop_
_geom_bond_atom_site_label_1
_geom_bond_atom_site_label_2
_geom_bond_distance
_geom_bond_site_symmetry_2
_geom_bond_publ_flag
Bi1 C13 2.263(3) . ?
Bi1 C1 2.264(3) . ?
Bi1 Cl1 2.5187(8) . ?
Bi2 C37 2.261(3) . ?
Bi2 C25 2.262(3) . ?
Bi2 Cl2 2.5142(8) . ?
C1 C2 1.392(5) . ?
C1 C6 1.406(5) . ?
C2 C3 1.397(5) . ?
C2 H2 0.9500 . ?
C3 C4 1.383(6) . ?
C3 H3 0.9500 . ?
C4 C5 1.384(5) . ?
C4 H4 0.9500 . ?
C5 C6 1.407(5) . ?
C5 H5 0.9500 . ?
C6 C7 1.488(5) . ?
C7 C8 1.394(5) . ?
C7 C12 1.400(5) . ?
C8 C9 1.386(5) . ?
C8 H8 0.9500 . ?
C9 C10 1.389(6) . ?
C9 H9 0.9500 . ?
C10 C11 1.391(5) . ?
C10 H10 0.9500 . ?
C11 C12 1.395(5) . ?
C11 H11 0.9500 . ?
C12 H12 0.9500 . ?
C13 C14 1.392(5) . ?
C13 C18 1.400(5) . ?
C14 C15 1.392(5) . ?
C14 H14 0.9500 . ?
C15 C16 1.381(5) . ?
C15 H15 0.9500 . ?
C16 C17 1.388(5) . ?
C16 H16 0.9500 . ?
C17 C18 1.400(5) . ?
C17 H17 0.9500 . ?
C18 C19 1.493(5) . ?
C19 C24 1.397(5) . ?
C19 C20 1.402(5) . ?
C20 C21 1.390(5) . ?
C20 H20 0.9500 . ?
C21 C22 1.398(6) . ?
C21 H21 0.9500 . ?
C22 C23 1.384(5) . ?
C22 H22 0.9500 . ?
C23 C24 1.395(5) . ?
C23 H23 0.9500 . ?
C24 H24 0.9500 . ?
C25 C26 1.388(5) . ?
C25 C30 1.405(5) . ?
C26 C27 1.384(5) . ?
C26 H26 0.9500 . ?
C27 C28 1.393(6) . ?
C27 H27 0.9500 . ?
C28 C29 1.387(6) . ?
C28 H28 0.9500 . ?
C29 C30 1.400(5) . ?
C29 H29 0.9500 . ?
C30 C31 1.500(5) . ?
C31 C36 1.392(5) . ?
C31 C32 1.397(5) . ?
C32 C33 1.390(6) . ?
C32 H32 0.9500 . ?
C33 C34 1.394(6) . ?
C33 H33 0.9500 . ?
C34 C35 1.388(6) . ?
C34 H34 0.9500 . ?
C35 C36 1.389(5) . ?
C35 H35 0.9500 . ?
C36 H36 0.9500 . ?
C37 C38 1.391(5) . ?
C37 C42 1.408(5) . ?
C38 C39 1.393(5) . ?
C38 H38 0.9500 . ?
C39 C40 1.394(6) . ?
C39 H39 0.9500 . ?
C40 C41 1.387(5) . ?
C40 H40 0.9500 . ?
C41 C42 1.391(5) . ?
C41 H41 0.9500 . ?
C42 C43 1.487(5) . ?
C43 C48 1.401(5) . ?
C43 C44 1.401(5) . ?
C44 C45 1.394(5) . ?
C44 H44 0.9500 . ?
C45 C46 1.390(6) . ?
C45 H45 0.9500 . ?
C46 C47 1.375(6) . ?
C46 H46 0.9500 . ?
C47 C48 1.395(5) . ?
C47 H47 0.9500 . ?
C48 H48 0.9500 . ?

loop_
_geom_torsion_atom_site_label_1
_geom_torsion_atom_site_label_2
_geom_torsion_atom_site_label_3
_geom_torsion_atom_site_label_4
_geom_torsion
_geom_torsion_site_symmetry_1
_geom_torsion_site_symmetry_2
_geom_torsion_site_symmetry_3
_geom_torsion_site_symmetry_4
_geom_torsion_publ_flag
C6 C1 C2 C3 -0.4(5) . . . . ?
Bi1 C1 C2 C3 169.3(3) . . . . ?
C1 C2 C3 C4 -0.9(5) . . . . ?
C2 C3 C4 C5 1.2(5) . . . . ?
C3 C4 C5 C6 -0.2(5) . . . . ?
C2 C1 C6 C5 1.5(5) . . . . ?
Bi1 C1 C6 C5 -167.9(2) . . . . ?
C2 C1 C6 C7 -176.5(3) . . . . ?
Bi1 C1 C6 C7 14.1(4) . . . . ?
C4 C5 C6 C1 -1.2(5) . . . . ?
C4 C5 C6 C7 176.9(3) . . . . ?
C1 C6 C7 C8 -133.2(4) . . . . ?
C5 C6 C7 C8 48.9(5) . . . . ?
C1 C6 C7 C12 50.6(5) . . . . ?
C5 C6 C7 C12 -127.4(4) . . . . ?
C12 C7 C8 C9 -0.9(5) . . . . ?
C6 C7 C8 C9 -177.3(3) . . . . ?
C7 C8 C9 C10 0.5(6) . . . . ?
C8 C9 C10 C11 0.6(6) . . . . ?
C9 C10 C11 C12 -1.2(6) . . . . ?
C10 C11 C12 C7 0.8(5) . . . . ?
C8 C7 C12 C11 0.3(5) . . . . ?
C6 C7 C12 C11 176.6(3) . . . . ?
C18 C13 C14 C15 -1.0(5) . . . . ?
Bi1 C13 C14 C15 172.6(3) . . . . ?
C13 C14 C15 C16 -0.7(5) . . . . ?
C14 C15 C16 C17 1.4(6) . . . . ?
C15 C16 C17 C18 -0.5(6) . . . . ?
C16 C17 C18 C13 -1.2(5) . . . . ?
C16 C17 C18 C19 179.0(3) . . . . ?
C14 C13 C18 C17 1.9(5) . . . . ?
Bi1 C13 C18 C17 -172.2(2) . . . . ?
C14 C13 C18 C19 -178.3(3) . . . . ?
Bi1 C13 C18 C19 7.7(4) . . . . ?
C17 C18 C19 C24 -124.0(4) . . . . ?
C13 C18 C19 C24 56.2(4) . . . . ?
C17 C18 C19 C20 55.4(4) . . . . ?
C13 C18 C19 C20 -124.4(4) . . . . ?
C24 C19 C20 C21 0.2(5) . . . . ?
C18 C19 C20 C21 -179.1(3) . . . . ?
C19 C20 C21 C22 0.0(5) . . . . ?
C20 C21 C22 C23 0.2(5) . . . . ?
C21 C22 C23 C24 -0.5(5) . . . . ?
C22 C23 C24 C19 0.7(5) . . . . ?
C20 C19 C24 C23 -0.5(5) . . . . ?
C18 C19 C24 C23 178.8(3) . . . . ?
C30 C25 C26 C27 0.2(5) . . . . ?
Bi2 C25 C26 C27 -170.8(3) . . . . ?
C25 C26 C27 C28 1.3(5) . . . . ?
C26 C27 C28 C29 -1.5(6) . . . . ?
C27 C28 C29 C30 0.3(6) . . . . ?
C28 C29 C30 C25 1.1(5) . . . . ?
C28 C29 C30 C31 -177.3(3) . . . . ?
C26 C25 C30 C29 -1.4(5) . . . . ?
Bi2 C25 C30 C29 169.6(3) . . . . ?
C26 C25 C30 C31 177.0(3) . . . . ?
Bi2 C25 C30 C31 -12.0(4) . . . . ?
C29 C30 C31 C36 125.0(4) . . . . ?
C25 C30 C31 C36 -53.4(5) . . . . ?
C29 C30 C31 C32 -53.3(5) . . . . ?
C25 C30 C31 C32 128.3(4) . . . . ?
C36 C31 C32 C33 1.2(5) . . . . ?
C30 C31 C32 C33 179.5(3) . . . . ?
C31 C32 C33 C34 -1.1(6) . . . . ?
C32 C33 C34 C35 0.2(6) . . . . ?
C33 C34 C35 C36 0.5(6) . . . . ?
C34 C35 C36 C31 -0.4(5) . . . . ?
C32 C31 C36 C35 -0.4(5) . . . . ?
C30 C31 C36 C35 -178.7(3) . . . . ?
C42 C37 C38 C39 1.3(5) . . . . ?
Bi2 C37 C38 C39 -175.6(3) . . . . ?
C37 C38 C39 C40 2.0(5) . . . . ?
C38 C39 C40 C41 -2.7(6) . . . . ?
C39 C40 C41 C42 0.1(5) . . . . ?
C40 C41 C42 C37 3.2(5) . . . . ?
C40 C41 C42 C43 -174.4(3) . . . . ?
C38 C37 C42 C41 -3.9(5) . . . . ?
Bi2 C37 C42 C41 173.2(2) . . . . ?
C38 C37 C42 C43 173.7(3) . . . . ?
Bi2 C37 C42 C43 -9.3(4) . . . . ?
C41 C42 C43 C48 119.9(4) . . . . ?
C37 C42 C43 C48 -57.6(4) . . . . ?
C41 C42 C43 C44 -57.0(5) . . . . ?
C37 C42 C43 C44 125.5(4) . . . . ?
C48 C43 C44 C45 -0.3(5) . . . . ?
C42 C43 C44 C45 176.7(3) . . . . ?
C43 C44 C45 C46 0.2(5) . . . . ?
C44 C45 C46 C47 0.0(5) . . . . ?
C45 C46 C47 C48 -0.1(5) . . . . ?
C46 C47 C48 C43 -0.1(5) . . . . ?
C44 C43 C48 C47 0.3(5) . . . . ?
C42 C43 C48 C47 -176.7(3) . . . . ?
